data_7226096
loop_
_publ_author_name
'Zhang, Xiutang'
'Fan, Liming'
'Fan, Weiliu'
'Li, Bin'
'Liu, Guangzeng'
'Liu, Xinzheng'
'Zhao, Xian'

_publ_section_title
;
 Structural diversity, luminescence and photocatalytic properties of six
 coordination polymers based on designed bifunctional
 2-(imidazol-1-yl)terephthalic acid
;
_journal_issue 36
_journal_name_full CrystEngComm
_journal_page_first 6914
_journal_paper_doi 10.1039/C6CE01296E
_journal_volume 18
_journal_year 2016
_chemical_formula_sum 'C18 H17 Cd N4 O6'
_chemical_formula_weight 497.76
_chemical_name_systematic
; 
 ? 
;
_space_group_IT_number 15
_symmetry_cell_setting monoclinic
_symmetry_space_group_name_Hall '-C 2yc'
_symmetry_space_group_name_H-M 'C 1 2/c 1'
_atom_sites_solution_hydrogens geom
_atom_sites_solution_primary direct
_atom_sites_solution_secondary difmap
_audit_creation_method SHELXL-97
_audit_update_record
;
2016-07-20 deposited with the CCDC.
2016-08-01 downloaded from the CCDC.
;
_cell_angle_alpha 90.00
_cell_angle_beta 121.7340(10)
_cell_angle_gamma 90.00
_cell_formula_units_Z 8
_cell_length_a 29.9762(12)
_cell_length_b 6.7809(3)
_cell_length_c 21.3475(9)
_cell_measurement_reflns_used 9910
_cell_measurement_temperature 296(2)
_cell_measurement_theta_max 27.535
_cell_measurement_theta_min 3.108
_cell_volume 3690.5(3)
_computing_cell_refinement 'Bruker SMART'
_computing_data_collection 'Bruker SMART'
_computing_data_reduction 'Bruker SAINT'
_computing_molecular_graphics 'Bruker SHELXTL'
_computing_publication_material 'Bruker SHELXTL'
_computing_structure_refinement 'SHELXL-97 (Sheldrick, 1997)'
_computing_structure_solution 'SHELXS-97 (Sheldrick, 1990)'
_diffrn_ambient_temperature 296(2)
_diffrn_measured_fraction_theta_full 1.000
_diffrn_measured_fraction_theta_max 1.000
_diffrn_measurement_device_type 'CCD area detector'
_diffrn_measurement_method 'phi and omega scans'
_diffrn_radiation_monochromator graphite
_diffrn_radiation_source 'fine-focus sealed tube'
_diffrn_radiation_type MoK\a
_diffrn_radiation_wavelength 0.71073
_diffrn_reflns_av_R_equivalents 0.0574
_diffrn_reflns_av_sigmaI/netI 0.0264
_diffrn_reflns_limit_h_max 34
_diffrn_reflns_limit_h_min -35
_diffrn_reflns_limit_k_max 8
_diffrn_reflns_limit_k_min -8
_diffrn_reflns_limit_l_max 25
_diffrn_reflns_limit_l_min -25
_diffrn_reflns_number 20718
_diffrn_reflns_theta_full 24.99
_diffrn_reflns_theta_max 24.99
_diffrn_reflns_theta_min 1.60
_diffrn_standards_number 0
_exptl_absorpt_coefficient_mu 1.229
_exptl_absorpt_correction_T_max 0.9534
_exptl_absorpt_correction_T_min 0.8783
_exptl_absorpt_correction_type multi-scan
_exptl_absorpt_process_details 'SADABS; Bruker, 2000'
_exptl_crystal_colour colorless
_exptl_crystal_density_diffrn 1.792
_exptl_crystal_density_method 'not measured'
_exptl_crystal_description block
_exptl_crystal_F_000 1992
_exptl_crystal_size_max 0.501
_exptl_crystal_size_mid 0.190
_exptl_crystal_size_min 0.138
_refine_diff_density_max 0.619
_refine_diff_density_min -0.542
_refine_diff_density_rms 0.182
_refine_ls_extinction_method none
_refine_ls_goodness_of_fit_ref 1.067
_refine_ls_hydrogen_treatment mixed
_refine_ls_matrix_type full
_refine_ls_number_parameters 269
_refine_ls_number_reflns 3244
_refine_ls_number_restraints 4
_refine_ls_restrained_S_all 1.066
_refine_ls_R_factor_all 0.0288
_refine_ls_R_factor_gt 0.0256
_refine_ls_shift/su_max 0.003
_refine_ls_shift/su_mean 0.000
_refine_ls_structure_factor_coef Fsqd
_refine_ls_weighting_details 'calc w=1/[\s^2^(Fo^2^)+(0.0578P)^2^+4.1751P] where P=(Fo^2^+2Fc^2^)/3'
_refine_ls_weighting_scheme calc
_refine_ls_wR_factor_gt 0.0728
_refine_ls_wR_factor_ref 0.0839
_reflns_number_gt 3043
_reflns_number_total 3244
_reflns_threshold_expression >2sigma(I)
_cod_data_source_file c6ce01296e2.cif
_cod_data_source_block 6
_cod_depositor_comments 'Adding full bibliography for 7226091--7226096.cif.'
_cod_original_sg_symbol_H-M C2/c
_cod_database_code 7226096

loop_
_symmetry_equiv_pos_as_xyz
'x, y, z'
'-x, y, -z+1/2'
'x+1/2, y+1/2, z'
'-x+1/2, y+1/2, -z+1/2'
'-x, -y, -z'
'x, -y, z-1/2'
'-x+1/2, -y+1/2, -z'
'x+1/2, -y+1/2, z-1/2'

loop_
_atom_site_label
_atom_site_type_symbol
_atom_site_fract_x
_atom_site_fract_y
_atom_site_fract_z
_atom_site_U_iso_or_equiv
_atom_site_adp_type
_atom_site_occupancy
_atom_site_symmetry_multiplicity
_atom_site_calc_flag
_atom_site_refinement_flags
C1 C 0.99918(11) 1.1083(4) 1.11907(16) 0.0309(6) Uani 1 1 d .
H1 H 1.0119 1.0088 1.1026 0.037 Uiso 1 1 calc R
C2 C 0.95259(13) 1.2642(5) 1.1542(2) 0.0500(9) Uani 1 1 d .
H2 H 0.9281 1.2945 1.1669 0.060 Uiso 1 1 calc R
C3 C 0.98875(15) 1.3865(4) 1.1563(2) 0.0516(10) Uani 1 1 d .
H3 H 0.9929 1.5185 1.1702 0.062 Uiso 1 1 calc R
C4 C 0.92703(10) 0.9171(4) 1.11621(14) 0.0247(5) Uani 1 1 d .
C5 C 0.92085(10) 0.8501(4) 1.17252(14) 0.0265(5) Uani 1 1 d .
H5 H 0.9379 0.9137 1.2179 0.032 Uiso 1 1 calc R
C6 C 0.88919(10) 0.6879(4) 1.16117(14) 0.0273(5) Uani 1 1 d .
C7 C 0.86282(13) 0.5992(4) 1.09208(17) 0.0375(7) Uani 1 1 d .
H7 H 0.8402 0.4944 1.0830 0.045 Uiso 1 1 calc R
C8 C 0.86995(12) 0.6653(5) 1.03714(16) 0.0409(7) Uani 1 1 d .
H8 H 0.8525 0.6026 0.9916 0.049 Uiso 1 1 calc R
C9 C 0.90262(10) 0.8234(4) 1.04818(14) 0.0295(5) Uani 1 1 d .
C10 C 0.91005(12) 0.8868(4) 0.98603(15) 0.0321(7) Uani 1 1 d .
C11 C 0.88791(11) 0.5979(4) 1.22443(16) 0.0296(6) Uani 1 1 d .
C12 C 0.79099(11) 0.6994(5) 0.82469(16) 0.0386(7) Uani 1 1 d .
H12 H 0.7923 0.8306 0.8132 0.046 Uiso 1 1 calc R
C13 C 0.75101(13) 0.6151(5) 0.8261(2) 0.0446(8) Uani 1 1 d .
H13 H 0.7201 0.6761 0.8158 0.053 Uiso 1 1 calc R
C14 C 0.81175(12) 0.3984(4) 0.85501(17) 0.0348(7) Uani 1 1 d .
H14 H 0.8299 0.2795 0.8686 0.042 Uiso 1 1 calc R
C15 C 0.73251(13) 0.2728(6) 0.85291(17) 0.0483(8) Uani 1 1 d .
H15A H 0.7403 0.1455 0.8401 0.058 Uiso 1 1 calc R
H15B H 0.6957 0.3007 0.8184 0.058 Uiso 1 1 calc R
C16 C 0.74201(10) 0.2619(4) 0.92943(15) 0.0369(6) Uani 1 1 d .
C17 C 0.71433(15) 0.3800(5) 0.9495(2) 0.0490(9) Uani 1 1 d .
H17 H 0.6899 0.4690 0.9157 0.059 Uiso 1 1 calc R
C18 C 0.77770(15) 0.1317(5) 0.9804(2) 0.0507(8) Uani 1 1 d .
H18 H 0.7968 0.0504 0.9678 0.061 Uiso 1 1 calc R
Cd1 Cd 0.906598(7) 0.60593(3) 0.851059(10) 0.02753(11) Uani 1 1 d .
N1 N 1.01822(8) 1.2882(3) 1.13524(12) 0.0313(5) Uani 1 1 d .
N2 N 0.95893(9) 1.0867(3) 1.12946(13) 0.0269(5) Uani 1 1 d .
N3 N 0.82943(9) 0.5624(4) 0.84278(12) 0.0304(5) Uani 1 1 d .
N4 N 0.76440(10) 0.4244(4) 0.84538(13) 0.0350(6) Uani 1 1 d .
O1 O 0.90399(11) 0.6975(3) 1.28188(12) 0.0534(6) Uani 1 1 d .
O2 O 0.87518(9) 0.4219(3) 1.22036(12) 0.0424(5) Uani 1 1 d .
O3 O 0.89061(11) 1.0460(4) 0.95511(13) 0.0528(6) Uani 1 1 d .
O4 O 0.93502(9) 0.7707(4) 0.97022(11) 0.0455(5) Uani 1 1 d .
O5 O 0.95326(11) 0.3546(4) 0.94332(14) 0.0654(8) Uani 1 1 d .
H5A H 0.9845 0.3446 0.9524 0.098 Uiso 1 1 d R
H5B H 0.9375 0.2443 0.9272 0.098 Uiso 1 1 d R
O6 O 0.87530(8) 0.9534(3) 0.81761(11) 0.0388(4) Uani 1 1 d D
H6A H 0.8641(11) 0.980(6) 0.8444(16) 0.800 Uiso 1 1 d D
H6B H 0.8813(17) 1.050(4) 0.800(2) 0.080 Uiso 1 1 d D

loop_
_atom_site_aniso_label
_atom_site_aniso_U_11
_atom_site_aniso_U_22
_atom_site_aniso_U_33
_atom_site_aniso_U_23
_atom_site_aniso_U_13
_atom_site_aniso_U_12
C1 0.0336(15) 0.0297(15) 0.0382(16) -0.0062(10) 0.0251(13) -0.0037(10)
C2 0.0503(18) 0.0354(16) 0.091(3) -0.0171(16) 0.0555(19) -0.0080(14)
C3 0.052(2) 0.0298(17) 0.092(3) -0.0166(15) 0.051(2) -0.0086(13)
C4 0.0253(13) 0.0253(13) 0.0274(13) 0.0013(10) 0.0165(11) -0.0015(9)
C5 0.0297(13) 0.0279(12) 0.0237(12) -0.0009(10) 0.0153(11) -0.0010(11)
C6 0.0287(12) 0.0286(13) 0.0289(13) 0.0035(10) 0.0182(11) -0.0005(10)
C7 0.0439(17) 0.0376(17) 0.0329(15) -0.0022(11) 0.0214(14) -0.0167(12)
C8 0.0489(17) 0.0474(17) 0.0261(14) -0.0065(13) 0.0196(13) -0.0197(15)
C9 0.0354(14) 0.0305(14) 0.0262(13) 0.0004(11) 0.0187(11) -0.0040(11)
C10 0.0366(15) 0.0369(16) 0.0242(14) -0.0026(10) 0.0171(12) -0.0076(11)
C11 0.0308(14) 0.0334(16) 0.0303(15) 0.0063(10) 0.0200(12) 0.0039(10)
C12 0.0393(16) 0.0389(17) 0.0428(16) 0.0084(13) 0.0252(13) 0.0010(13)
C13 0.0324(16) 0.056(2) 0.049(2) 0.0084(14) 0.0239(15) 0.0036(13)
C14 0.0349(15) 0.0355(17) 0.0367(16) -0.0035(11) 0.0208(13) -0.0068(11)
C15 0.0462(17) 0.063(2) 0.0421(17) -0.0087(15) 0.0280(15) -0.0301(16)
C16 0.0329(14) 0.0435(16) 0.0400(15) -0.0011(13) 0.0230(13) -0.0152(12)
C17 0.0468(19) 0.056(2) 0.049(2) 0.0184(15) 0.0293(17) 0.0124(14)
C18 0.052(2) 0.057(2) 0.059(2) 0.0053(16) 0.0401(18) 0.0077(16)
Cd1 0.02839(15) 0.03272(16) 0.02835(15) -0.00488(7) 0.01965(11) -0.00769(7)
N1 0.0314(11) 0.0320(12) 0.0363(12) -0.0018(9) 0.0218(10) -0.0059(9)
N2 0.0298(11) 0.0250(11) 0.0314(12) -0.0029(8) 0.0198(10) -0.0048(8)
N3 0.0294(11) 0.0372(12) 0.0306(12) -0.0005(10) 0.0199(10) -0.0047(10)
N4 0.0333(13) 0.0452(14) 0.0299(12) -0.0027(10) 0.0189(11) -0.0129(10)
O1 0.0968(18) 0.0400(12) 0.0422(12) 0.0019(10) 0.0495(13) 0.0033(12)
O2 0.0510(13) 0.0415(12) 0.0393(12) 0.0059(9) 0.0268(11) -0.0117(9)
O3 0.0843(18) 0.0426(12) 0.0502(14) 0.0164(11) 0.0482(14) 0.0144(13)
O4 0.0512(12) 0.0596(14) 0.0329(11) 0.0025(10) 0.0271(10) 0.0090(11)
O5 0.0583(16) 0.0595(15) 0.0548(16) 0.0193(12) 0.0135(13) -0.0127(13)
O6 0.0467(11) 0.0339(10) 0.0394(11) 0.0030(9) 0.0251(10) -0.0031(9)

loop_
_atom_type_symbol
_atom_type_description
_atom_type_scat_dispersion_real
_atom_type_scat_dispersion_imag
_atom_type_scat_source
C C 0.0033 0.0016 'International Tables Vol C Tables 4.2.6.8 and 6.1.1.4'
H H 0.0000 0.0000 'International Tables Vol C Tables 4.2.6.8 and 6.1.1.4'
Cd Cd -0.8075 1.2024 'International Tables Vol C Tables 4.2.6.8 and 6.1.1.4'
N N 0.0061 0.0033 'International Tables Vol C Tables 4.2.6.8 and 6.1.1.4'
O O 0.0106 0.0060 'International Tables Vol C Tables 4.2.6.8 and 6.1.1.4'

loop_
_geom_angle_atom_site_label_1
_geom_angle_atom_site_label_2
_geom_angle_atom_site_label_3
_geom_angle
_geom_angle_site_symmetry_1
_geom_angle_site_symmetry_3
N1 C1 N2 111.2(2) . .
N1 C1 H1 124.4 . .
N2 C1 H1 124.4 . .
C3 C2 N2 106.4(3) . .
C3 C2 H2 126.8 . .
N2 C2 H2 126.8 . .
C2 C3 N1 109.8(3) . .
C2 C3 H3 125.1 . .
N1 C3 H3 125.1 . .
C5 C4 C9 121.3(2) . .
C5 C4 N2 118.3(2) . .
C9 C4 N2 120.4(2) . .
C4 C5 C6 120.0(2) . .
C4 C5 H5 120.0 . .
C6 C5 H5 120.0 . .
C5 C6 C7 118.9(2) . .
C5 C6 C11 120.3(2) . .
C7 C6 C11 120.6(2) . .
C8 C7 C6 120.5(3) . .
C8 C7 H7 119.8 . .
C6 C7 H7 119.8 . .
C7 C8 C9 121.4(3) . .
C7 C8 H8 119.3 . .
C9 C8 H8 119.3 . .
C8 C9 C4 117.9(2) . .
C8 C9 C10 119.1(2) . .
C4 C9 C10 123.1(2) . .
O3 C10 O4 125.9(3) . .
O3 C10 C9 117.9(3) . .
O4 C10 C9 116.2(2) . .
O2 C11 O1 122.1(3) . .
O2 C11 C6 118.7(3) . .
O1 C11 C6 118.9(2) . .
C13 C12 N3 109.5(3) . .
C13 C12 H12 125.2 . .
N3 C12 H12 125.2 . .
C12 C13 N4 106.7(3) . .
C12 C13 H13 126.6 . .
N4 C13 H13 126.6 . .
N3 C14 N4 111.4(3) . .
N3 C14 H14 124.3 . .
N4 C14 H14 124.3 . .
N4 C15 C16 113.0(2) . .
N4 C15 H15A 109.0 . .
C16 C15 H15A 109.0 . .
N4 C15 H15B 109.0 . .
C16 C15 H15B 109.0 . .
H15A C15 H15B 107.8 . .
C18 C16 C17 118.3(3) . .
C18 C16 C15 121.0(3) . .
C17 C16 C15 120.6(3) . .
C16 C17 C18 120.9(3) . 7_657
C16 C17 H17 119.6 . .
C18 C17 H17 119.6 7_657 .
C16 C18 C17 120.8(3) . 7_657
C16 C18 H18 119.6 . .
C17 C18 H18 119.6 7_657 .
N1 Cd1 N3 168.46(8) 5_777 .
N1 Cd1 O5 90.47(9) 5_777 .
N3 Cd1 O5 95.87(9) . .
N1 Cd1 O2 86.01(8) 5_777 6_565
N3 Cd1 O2 97.93(8) . 6_565
O5 Cd1 O2 125.99(9) . 6_565
N1 Cd1 O4 86.70(8) 5_777 .
N3 Cd1 O4 85.63(8) . .
O5 Cd1 O4 75.10(9) . .
O2 Cd1 O4 157.70(7) 6_565 .
N1 Cd1 O6 86.32(8) 5_777 .
N3 Cd1 O6 83.39(8) . .
O5 Cd1 O6 150.18(9) . .
O2 Cd1 O6 83.39(7) 6_565 .
O4 Cd1 O6 75.12(7) . .
N1 Cd1 O1 93.30(8) 5_777 6_565
N3 Cd1 O1 97.71(9) . 6_565
O5 Cd1 O1 74.16(9) . 6_565
O2 Cd1 O1 52.36(7) 6_565 6_565
O4 Cd1 O1 149.26(7) . 6_565
O6 Cd1 O1 135.60(7) . 6_565
C1 N1 C3 105.9(2) . .
C1 N1 Cd1 127.01(19) . 5_777
C3 N1 Cd1 125.90(19) . 5_777
C1 N2 C2 106.7(2) . .
C1 N2 C4 128.4(2) . .
C2 N2 C4 124.9(2) . .
C14 N3 C12 105.2(2) . .
C14 N3 Cd1 127.0(2) . .
C12 N3 Cd1 127.83(19) . .
C14 N4 C13 107.1(2) . .
C14 N4 C15 126.2(3) . .
C13 N4 C15 126.6(3) . .
C11 O1 Cd1 90.63(17) . 6_566
C11 O2 Cd1 94.29(19) . 6_566
C10 O4 Cd1 128.98(19) . .
Cd1 O5 H5A 109.6 . .
Cd1 O5 H5B 109.2 . .
H5A O5 H5B 109.3 . .
Cd1 O6 H6A 104(3) . .
Cd1 O6 H6B 138(3) . .
H6A O6 H6B 114.6(2) . .

loop_
_geom_bond_atom_site_label_1
_geom_bond_atom_site_label_2
_geom_bond_distance
_geom_bond_site_symmetry_2
C1 N1 1.314(3) .
C1 N2 1.344(4) .
C1 H1 0.9300 .
C2 C3 1.346(5) .
C2 N2 1.367(4) .
C2 H2 0.9300 .
C3 N1 1.359(4) .
C3 H3 0.9300 .
C4 C5 1.385(4) .
C4 C9 1.389(4) .
C4 N2 1.426(3) .
C5 C6 1.388(4) .
C5 H5 0.9300 .
C6 C7 1.391(4) .
C6 C11 1.501(4) .
C7 C8 1.373(4) .
C7 H7 0.9300 .
C8 C9 1.386(4) .
C8 H8 0.9300 .
C9 C10 1.518(4) .
C10 O3 1.240(4) .
C10 O4 1.249(4) .
C11 O2 1.242(3) .
C11 O1 1.253(4) .
C12 C13 1.342(5) .
C12 N3 1.368(4) .
C12 H12 0.9300 .
C13 N4 1.352(4) .
C13 H13 0.9300 .
C14 N3 1.316(4) .
C14 N4 1.334(4) .
C14 H14 0.9300 .
C15 N4 1.469(4) .
C15 C16 1.505(4) .
C15 H15A 0.9700 .
C15 H15B 0.9700 .
C16 C18 1.372(5) .
C16 C17 1.374(5) .
C17 C18 1.387(5) 7_657
C17 H17 0.9300 .
C18 C17 1.387(5) 7_657
C18 H18 0.9300 .
Cd1 N1 2.233(2) 5_777
Cd1 N3 2.245(2) .
Cd1 O5 2.417(2) .
Cd1 O2 2.438(2) 6_565
Cd1 O4 2.483(2) .
Cd1 O6 2.497(2) .
Cd1 O1 2.510(2) 6_565
N1 Cd1 2.233(2) 5_777
O1 Cd1 2.510(2) 6_566
O2 Cd1 2.438(2) 6_566
O5 H5A 0.8542 .
O5 H5B 0.8542 .
O6 H6A 0.8200(11) .
O6 H6B 0.8200(11) .

loop_
_geom_torsion_atom_site_label_1
_geom_torsion_atom_site_label_2
_geom_torsion_atom_site_label_3
_geom_torsion_atom_site_label_4
_geom_torsion
_geom_torsion_site_symmetry_1
_geom_torsion_site_symmetry_4
N2 C2 C3 N1 -1.4(5) . .
C9 C4 C5 C6 -0.9(4) . .
N2 C4 C5 C6 178.6(2) . .
C4 C5 C6 C7 -2.0(4) . .
C4 C5 C6 C11 171.8(2) . .
C5 C6 C7 C8 3.0(5) . .
C11 C6 C7 C8 -170.8(3) . .
C6 C7 C8 C9 -1.2(5) . .
C7 C8 C9 C4 -1.7(5) . .
C7 C8 C9 C10 178.5(3) . .
C5 C4 C9 C8 2.7(4) . .
N2 C4 C9 C8 -176.8(3) . .
C5 C4 C9 C10 -177.5(3) . .
N2 C4 C9 C10 3.1(4) . .
C8 C9 C10 O3 110.0(3) . .
C4 C9 C10 O3 -69.9(4) . .
C8 C9 C10 O4 -69.2(4) . .
C4 C9 C10 O4 110.9(3) . .
C5 C6 C11 O2 -155.3(3) . .
C7 C6 C11 O2 18.4(4) . .
C5 C6 C11 O1 18.7(4) . .
C7 C6 C11 O1 -167.6(3) . .
N3 C12 C13 N4 0.2(4) . .
N4 C15 C16 C18 -94.0(4) . .
N4 C15 C16 C17 87.2(4) . .
C18 C16 C17 C18 0.1(6) . 7_657
C15 C16 C17 C18 178.9(3) . 7_657
C17 C16 C18 C17 -0.1(6) . 7_657
C15 C16 C18 C17 -178.9(3) . 7_657
N2 C1 N1 C3 -0.5(4) . .
N2 C1 N1 Cd1 167.62(17) . 5_777
C2 C3 N1 C1 1.2(4) . .
C2 C3 N1 Cd1 -167.1(3) . 5_777
N1 C1 N2 C2 -0.4(4) . .
N1 C1 N2 C4 178.0(2) . .
C3 C2 N2 C1 1.1(4) . .
C3 C2 N2 C4 -177.4(3) . .
C5 C4 N2 C1 128.0(3) . .
C9 C4 N2 C1 -52.4(4) . .
C5 C4 N2 C2 -53.8(4) . .
C9 C4 N2 C2 125.7(3) . .
N4 C14 N3 C12 0.2(3) . .
N4 C14 N3 Cd1 179.76(18) . .
C13 C12 N3 C14 -0.2(4) . .
C13 C12 N3 Cd1 -179.8(2) . .
N1 Cd1 N3 C14 -151.5(4) 5_777 .
O5 Cd1 N3 C14 -28.5(3) . .
O2 Cd1 N3 C14 99.1(2) 6_565 .
O4 Cd1 N3 C14 -103.0(2) . .
O6 Cd1 N3 C14 -178.5(2) . .
O1 Cd1 N3 C14 46.2(2) 6_565 .
N1 Cd1 N3 C12 27.9(5) 5_777 .
O5 Cd1 N3 C12 150.9(2) . .
O2 Cd1 N3 C12 -81.5(2) 6_565 .
O4 Cd1 N3 C12 76.4(2) . .
O6 Cd1 N3 C12 0.9(2) . .
O1 Cd1 N3 C12 -134.4(2) 6_565 .
N3 C14 N4 C13 -0.1(4) . .
N3 C14 N4 C15 178.8(3) . .
C12 C13 N4 C14 0.0(4) . .
C12 C13 N4 C15 -178.9(3) . .
C16 C15 N4 C14 91.3(4) . .
C16 C15 N4 C13 -90.0(4) . .
O2 C11 O1 Cd1 7.7(3) . 6_566
C6 C11 O1 Cd1 -166.1(2) . 6_566
O1 C11 O2 Cd1 -7.9(3) . 6_566
C6 C11 O2 Cd1 165.8(2) . 6_566
O3 C10 O4 Cd1 -58.0(4) . .
C9 C10 O4 Cd1 121.2(2) . .
N1 Cd1 O4 C10 130.6(3) 5_777 .
N3 Cd1 O4 C10 -40.7(3) . .
O5 Cd1 O4 C10 -138.0(3) . .
O2 Cd1 O4 C10 59.5(3) 6_565 .
O6 Cd1 O4 C10 43.6(2) . .
O1 Cd1 O4 C10 -138.5(2) 6_565 .
